data_7251610
loop_
_publ_author_name
'Singh, Neetika'
'Kokatla, Hari Prasad'
'Naddi, Nagaraju'
'Inapanuri, Madhu'

_publ_section_title
;
 Molecular iodine catalyzed C3-quaternization via oxidative
 dearomatization of indoles: direct access to
 3,3-di(indolyl)indolin-2-ones
;
_journal_issue 9
_journal_name_full 'RSC Advances'
_journal_page_first 7967
_journal_page_last 7973
_journal_paper_doi 10.1039/D6RA00218H
_journal_volume 16
_journal_year 2026
_chemical_formula_moiety 'C27 H23 N3 O'
_chemical_formula_sum 'C27 H23 N3 O'
_chemical_formula_weight 405.48
_space_group_crystal_system monoclinic
_space_group_IT_number 14
_space_group_name_Hall '-P 2ybc'
_space_group_name_H-M_alt 'P 1 21/c 1'
_atom_sites_solution_hydrogens geom
_atom_sites_solution_primary iterative
_audit_creation_date 2023-09-28
_audit_creation_method
;
Olex2 1.3-ac4
(compiled 2018.12.18 svn.r3554 for Rigaku Oxford Diffraction, GUI svn.r1)
;
_audit_update_record
;
2025-09-23 deposited with the CCDC.	2026-02-02 downloaded from the CCDC.
;
_cell_angle_alpha 90
_cell_angle_beta 101.530(6)
_cell_angle_gamma 90
_cell_formula_units_Z 4
_cell_length_a 11.2233(18)
_cell_length_b 21.237(3)
_cell_length_c 9.1008(12)
_cell_measurement_reflns_used 9960
_cell_measurement_temperature 297(2)
_cell_measurement_theta_max 27.23
_cell_measurement_theta_min 2.34
_cell_volume 2125.4(5)
_computing_cell_refinement 'SAINT V8.40B (?, 2016)'
_computing_data_reduction 'SAINT V8.40B (?, 2016)'
_computing_molecular_graphics 'Olex2 (Dolomanov et al., 2009)'
_computing_publication_material 'Olex2 (Dolomanov et al., 2009)'
_computing_structure_refinement 'ShelXL (Sheldrick, 2015)'
_computing_structure_solution 'olex2.solve (Bourhis et al., 2015)'
_diffrn_ambient_temperature 297.0
_diffrn_measured_fraction_theta_full 1.000
_diffrn_measured_fraction_theta_max 0.993
_diffrn_measurement_device_type 'Bruker APEX-II CCD'
_diffrn_measurement_method '\f and \w scans'
_diffrn_radiation_type MoK\a
_diffrn_radiation_wavelength 0.71073
_diffrn_reflns_av_R_equivalents 0.0595
_diffrn_reflns_av_unetI/netI 0.0402
_diffrn_reflns_Laue_measured_fraction_full 1.000
_diffrn_reflns_Laue_measured_fraction_max 0.993
_diffrn_reflns_limit_h_max 14
_diffrn_reflns_limit_h_min -14
_diffrn_reflns_limit_k_max 27
_diffrn_reflns_limit_k_min -27
_diffrn_reflns_limit_l_max 11
_diffrn_reflns_limit_l_min -11
_diffrn_reflns_number 33877
_diffrn_reflns_point_group_measured_fraction_full 1.000
_diffrn_reflns_point_group_measured_fraction_max 0.993
_diffrn_reflns_theta_full 25.242
_diffrn_reflns_theta_max 27.623
_diffrn_reflns_theta_min 1.852
_diffrn_standards_number 0
_exptl_absorpt_coefficient_mu 0.078
_exptl_absorpt_correction_T_max 0.7456
_exptl_absorpt_correction_T_min 0.3523
_exptl_absorpt_correction_type multi-scan
_exptl_absorpt_process_details
;
SADABS-2016/2 (Bruker,2016/2) was used for absorption correction.
wR2(int) was 0.1633 before and 0.0872 after correction.
The Ratio of minimum to maximum transmission is 0.4725.
The \l/2 correction factor is Not present.
;
_exptl_crystal_colour 'metallic orangish orange'
_exptl_crystal_colour_lustre metallic
_exptl_crystal_colour_modifier orangish
_exptl_crystal_colour_primary orange
_exptl_crystal_density_diffrn 1.267
_exptl_crystal_description block
_exptl_crystal_F_000 856
_exptl_crystal_size_max 0.201
_exptl_crystal_size_mid 0.121
_exptl_crystal_size_min 0.111
_refine_diff_density_max 0.267
_refine_diff_density_min -0.216
_refine_diff_density_rms 0.057
_refine_ls_extinction_method none
_refine_ls_goodness_of_fit_ref 1.062
_refine_ls_hydrogen_treatment constr
_refine_ls_matrix_type full
_refine_ls_number_parameters 283
_refine_ls_number_reflns 4913
_refine_ls_number_restraints 0
_refine_ls_restrained_S_all 1.062
_refine_ls_R_factor_all 0.0714
_refine_ls_R_factor_gt 0.0553
_refine_ls_shift/su_max 0.000
_refine_ls_shift/su_mean 0.000
_refine_ls_structure_factor_coef Fsqd
_refine_ls_weighting_details 'w=1/[\s^2^(Fo^2^)+(0.0765P)^2^+0.5101P] where P=(Fo^2^+2Fc^2^)/3'
_refine_ls_weighting_scheme calc
_refine_ls_wR_factor_gt 0.1531
_refine_ls_wR_factor_ref 0.1624
_reflns_Friedel_coverage 0.000
_reflns_number_gt 3696
_reflns_number_total 4913
_reflns_threshold_expression 'I > 2\s(I)'
_cod_data_source_file d6ra00218h2.cif
_cod_data_source_block exter108_0m_a
_cod_database_code 7251610
_shelx_shelxl_version_number 2018/3
_shelx_space_group_comment
;
The symmetry employed for this shelxl refinement is uniquely defined
by the following loop, which should always be used as a source of
symmetry information in preference to the above space-group names.
They are only intended as comments.
;
_shelx_estimated_absorpt_t_max 0.991
_shelx_estimated_absorpt_t_min 0.984
_olex2_refinement_description
;
1. Fixed Uiso
 At 1.2 times of:
  All C(H) groups
 At 1.5 times of:
  All C(H,H,H) groups
2.a Aromatic/amide H refined with riding coordinates:
 C1(H1), C13(H13), C4(H4), C18(H18), C5(H5), C12(H12), C7(H7), C10(H10),
 C23(H23), C11(H11), C6(H6), C20(H20), C22(H22), C21(H21)
2.b Idealised Me refined as rotating group:
 C26(H26A,H26B,H26C), C27(H27A,H27B,H27C), C25(H25A,H25B,H25C)
;
_olex2_submission_special_instructions 'No special instructions were received'

loop_
_space_group_symop_operation_xyz
'x, y, z'
'-x, y+1/2, -z+1/2'
'-x, -y, -z'
'x, -y-1/2, z-1/2'

loop_
_atom_site_label
_atom_site_type_symbol
_atom_site_fract_x
_atom_site_fract_y
_atom_site_fract_z
_atom_site_U_iso_or_equiv
_atom_site_adp_type
_atom_site_occupancy
_atom_site_site_symmetry_order
_atom_site_calc_flag
_atom_site_refinement_flags_posn
_atom_site_refinement_flags_adp
_atom_site_refinement_flags_occupancy
_atom_site_disorder_assembly
_atom_site_disorder_group
O1 O 0.17783(12) 0.61999(7) 0.06383(16) 0.0642(4) Uani 1 1 d . . . . .
N1 N 0.48341(13) 0.45178(6) 0.15045(15) 0.0448(3) Uani 1 1 d . . . . .
N2 N 0.34753(14) 0.67809(6) 0.15482(17) 0.0500(4) Uani 1 1 d . . . . .
N3 N 0.15768(15) 0.53049(9) 0.57866(18) 0.0615(5) Uani 1 1 d . . . . .
C14 C 0.43459(14) 0.62338(7) 0.36396(18) 0.0385(3) Uani 1 1 d . . . . .
C2 C 0.36331(14) 0.52493(7) 0.22489(16) 0.0371(3) Uani 1 1 d . . . . .
C3 C 0.28694(15) 0.47638(7) 0.14573(17) 0.0404(4) Uani 1 1 d . . . . .
C15 C 0.32393(14) 0.58556(7) 0.28998(17) 0.0378(3) Uani 1 1 d . . . . .
C1 C 0.48023(15) 0.50784(7) 0.22344(17) 0.0401(4) Uani 1 1 d . . . . .
H1 H 0.548507 0.531148 0.266281 0.048 Uiso 1 1 calc R . . . .
C16 C 0.26942(16) 0.62872(8) 0.15529(19) 0.0449(4) Uani 1 1 d . . . . .
C17 C 0.23639(15) 0.57425(8) 0.39378(18) 0.0418(4) Uani 1 1 d . . . . .
C9 C 0.44617(16) 0.67552(7) 0.2760(2) 0.0441(4) Uani 1 1 d . . . . .
C8 C 0.36602(16) 0.43159(8) 0.10196(18) 0.0439(4) Uani 1 1 d . . . . .
C13 C 0.52036(16) 0.61203(8) 0.49108(19) 0.0467(4) Uani 1 1 d . . . . .
H13 H 0.512182 0.577774 0.551952 0.056 Uiso 1 1 calc R . . . .
C24 C 0.14997(15) 0.61746(9) 0.4347(2) 0.0488(4) Uani 1 1 d . . . . .
C4 C 0.16228(16) 0.46596(9) 0.1074(2) 0.0501(4) Uani 1 1 d . . . . .
H4 H 0.108233 0.494888 0.134381 0.060 Uiso 1 1 calc R . . . .
C18 C 0.23638(17) 0.52232(9) 0.48284(19) 0.0508(4) Uani 1 1 d . . . . .
H18 H 0.283237 0.486474 0.478882 0.061 Uiso 1 1 calc R . . . .
C19 C 0.10502(17) 0.58872(11) 0.5521(2) 0.0573(5) Uani 1 1 d . . . . .
C5 C 0.11976(19) 0.41238(10) 0.0293(2) 0.0619(5) Uani 1 1 d . . . . .
H5 H 0.036469 0.405011 0.004498 0.074 Uiso 1 1 calc R . . . .
C12 C 0.61958(18) 0.65210(9) 0.5282(2) 0.0586(5) Uani 1 1 d . . . . .
H12 H 0.678380 0.644639 0.614074 0.070 Uiso 1 1 calc R . . . .
C7 C 0.3231(2) 0.37757(9) 0.0212(2) 0.0580(5) Uani 1 1 d . . . . .
H7 H 0.376076 0.348612 -0.007938 0.070 Uiso 1 1 calc R . . . .
C10 C 0.54428(19) 0.71590(8) 0.3112(3) 0.0594(5) Uani 1 1 d . . . . .
H10 H 0.551716 0.750661 0.251532 0.071 Uiso 1 1 calc R . . . .
C23 C 0.10349(19) 0.67599(10) 0.3827(3) 0.0631(5) Uani 1 1 d . . . . .
H23 H 0.129018 0.695388 0.302729 0.076 Uiso 1 1 calc R . . . .
C11 C 0.63089(19) 0.70284(9) 0.4381(3) 0.0648(6) Uani 1 1 d . . . . .
H11 H 0.698436 0.728939 0.463121 0.078 Uiso 1 1 calc R . . . .
C26 C 0.59197(18) 0.41669(10) 0.1412(2) 0.0600(5) Uani 1 1 d . . . . .
H26A H 0.653508 0.445073 0.121569 0.090 Uiso 1 1 calc GR . . . .
H26B H 0.573625 0.386434 0.061482 0.090 Uiso 1 1 calc GR . . . .
H26C H 0.620886 0.395240 0.234342 0.090 Uiso 1 1 calc GR . . . .
C6 C 0.1997(2) 0.36899(10) -0.0133(2) 0.0664(6) Uani 1 1 d . . . . .
H6 H 0.168405 0.333272 -0.066463 0.080 Uiso 1 1 calc R . . . .
C27 C 0.3262(2) 0.72824(11) 0.0442(3) 0.0788(7) Uani 1 1 d . . . . .
H27A H 0.262007 0.716130 -0.037317 0.118 Uiso 1 1 calc GR . . . .
H27B H 0.399150 0.735779 0.006903 0.118 Uiso 1 1 calc GR . . . .
H27C H 0.303400 0.765951 0.089740 0.118 Uiso 1 1 calc GR . . . .
C20 C 0.0200(2) 0.61870(16) 0.6225(3) 0.0847(8) Uani 1 1 d . . . . .
H20 H -0.007361 0.599972 0.702036 0.102 Uiso 1 1 calc R . . . .
C25 C 0.1355(2) 0.48542(14) 0.6902(3) 0.0853(8) Uani 1 1 d . . . . .
H25A H 0.051342 0.473380 0.668844 0.128 Uiso 1 1 calc GR . . . .
H25B H 0.155166 0.504252 0.787946 0.128 Uiso 1 1 calc GR . . . .
H25C H 0.185273 0.448851 0.687498 0.128 Uiso 1 1 calc GR . . . .
C22 C 0.0190(2) 0.70470(13) 0.4517(3) 0.0859(8) Uani 1 1 d . . . . .
H22 H -0.011609 0.743943 0.417935 0.103 Uiso 1 1 calc R . . . .
C21 C -0.0210(2) 0.67671(16) 0.5691(4) 0.0957(9) Uani 1 1 d . . . . .
H21 H -0.077334 0.697726 0.613527 0.115 Uiso 1 1 calc R . . . .

loop_
_atom_site_aniso_label
_atom_site_aniso_U_11
_atom_site_aniso_U_22
_atom_site_aniso_U_33
_atom_site_aniso_U_23
_atom_site_aniso_U_13
_atom_site_aniso_U_12
O1 0.0512(8) 0.0764(10) 0.0603(8) 0.0131(7) -0.0001(7) 0.0073(7)
N1 0.0468(8) 0.0434(8) 0.0447(7) -0.0036(6) 0.0104(6) 0.0051(6)
N2 0.0598(9) 0.0391(7) 0.0544(8) 0.0129(6) 0.0193(7) 0.0087(6)
N3 0.0557(10) 0.0854(12) 0.0476(8) 0.0084(8) 0.0202(7) -0.0168(9)
C14 0.0421(8) 0.0328(7) 0.0445(8) -0.0014(6) 0.0178(7) 0.0008(6)
C2 0.0406(8) 0.0365(8) 0.0354(7) 0.0036(6) 0.0105(6) -0.0003(6)
C3 0.0462(9) 0.0390(8) 0.0363(8) 0.0044(6) 0.0092(7) -0.0028(7)
C15 0.0386(8) 0.0370(8) 0.0398(8) 0.0032(6) 0.0125(6) 0.0014(6)
C1 0.0422(9) 0.0395(8) 0.0388(8) 0.0001(6) 0.0084(7) -0.0008(6)
C16 0.0441(9) 0.0464(9) 0.0463(9) 0.0052(7) 0.0140(8) 0.0110(7)
C17 0.0397(9) 0.0453(9) 0.0423(8) -0.0031(7) 0.0129(7) -0.0058(7)
C9 0.0504(10) 0.0337(8) 0.0525(9) 0.0013(7) 0.0204(8) 0.0046(7)
C8 0.0540(10) 0.0394(8) 0.0379(8) 0.0017(6) 0.0084(7) -0.0016(7)
C13 0.0526(10) 0.0405(9) 0.0475(9) -0.0016(7) 0.0113(8) -0.0007(7)
C24 0.0384(9) 0.0566(10) 0.0531(10) -0.0127(8) 0.0132(7) -0.0081(7)
C4 0.0452(10) 0.0546(10) 0.0504(10) 0.0061(8) 0.0094(8) -0.0068(8)
C18 0.0483(10) 0.0600(11) 0.0456(9) 0.0027(8) 0.0128(8) -0.0076(8)
C19 0.0447(10) 0.0782(14) 0.0526(10) -0.0096(9) 0.0182(8) -0.0123(9)
C5 0.0559(12) 0.0623(12) 0.0637(12) 0.0047(9) 0.0031(9) -0.0178(9)
C12 0.0542(11) 0.0522(11) 0.0668(12) -0.0102(9) 0.0057(9) -0.0048(9)
C7 0.0736(13) 0.0436(10) 0.0551(11) -0.0058(8) 0.0084(10) -0.0018(9)
C10 0.0662(13) 0.0354(9) 0.0831(14) 0.0028(9) 0.0308(11) -0.0076(8)
C23 0.0521(11) 0.0600(12) 0.0795(14) -0.0121(10) 0.0184(10) 0.0016(9)
C11 0.0573(12) 0.0473(11) 0.0898(15) -0.0097(10) 0.0145(11) -0.0133(9)
C26 0.0586(12) 0.0627(12) 0.0604(11) -0.0098(9) 0.0163(9) 0.0159(9)
C6 0.0810(15) 0.0475(11) 0.0657(12) -0.0072(9) 0.0026(11) -0.0164(10)
C27 0.0924(17) 0.0616(13) 0.0831(15) 0.0364(12) 0.0195(13) 0.0148(12)
C20 0.0600(14) 0.131(2) 0.0719(14) -0.0185(15) 0.0351(12) -0.0124(15)
C25 0.0821(17) 0.119(2) 0.0574(12) 0.0227(13) 0.0198(12) -0.0372(15)
C22 0.0672(15) 0.0846(17) 0.110(2) -0.0214(15) 0.0285(15) 0.0157(12)
C21 0.0675(16) 0.118(2) 0.111(2) -0.0307(19) 0.0398(16) 0.0127(16)

loop_
_atom_type_symbol
_atom_type_description
_atom_type_scat_dispersion_real
_atom_type_scat_dispersion_imag
_atom_type_scat_source
C C 0.0033 0.0016 'International Tables Vol C Tables 4.2.6.8 and 6.1.1.4'
H H 0.0000 0.0000 'International Tables Vol C Tables 4.2.6.8 and 6.1.1.4'
N N 0.0061 0.0033 'International Tables Vol C Tables 4.2.6.8 and 6.1.1.4'
O O 0.0106 0.0060 'International Tables Vol C Tables 4.2.6.8 and 6.1.1.4'

loop_
_geom_angle_atom_site_label_1
_geom_angle_atom_site_label_2
_geom_angle_atom_site_label_3
_geom_angle
_geom_angle_site_symmetry_1
_geom_angle_site_symmetry_3
_geom_angle_publ_flag
C1 N1 C8 108.17(14) . . ?
C1 N1 C26 125.57(15) . . ?
C8 N1 C26 125.92(15) . . ?
C16 N2 C9 112.00(13) . . ?
C16 N2 C27 123.21(17) . . ?
C9 N2 C27 124.75(17) . . ?
C18 N3 C19 108.18(16) . . ?
C18 N3 C25 125.7(2) . . ?
C19 N3 C25 126.1(2) . . ?
C9 C14 C15 109.20(14) . . ?
C13 C14 C15 130.95(14) . . ?
C13 C14 C9 119.76(15) . . ?
C3 C2 C15 127.73(14) . . ?
C1 C2 C3 106.41(14) . . ?
C1 C2 C15 125.77(14) . . ?
C8 C3 C2 106.20(14) . . ?
C4 C3 C2 135.12(16) . . ?
C4 C3 C8 118.68(15) . . ?
C14 C15 C2 110.19(12) . . ?
C14 C15 C16 101.30(13) . . ?
C2 C15 C16 106.95(12) . . ?
C17 C15 C14 112.52(13) . . ?
C17 C15 C2 112.63(13) . . ?
C17 C15 C16 112.57(13) . . ?
C2 C1 N1 110.79(14) . . ?
O1 C16 N2 125.22(16) . . ?
O1 C16 C15 127.09(16) . . ?
N2 C16 C15 107.64(14) . . ?
C24 C17 C15 128.08(15) . . ?
C18 C17 C15 125.09(15) . . ?
C18 C17 C24 106.33(15) . . ?
C14 C9 N2 109.59(15) . . ?
C10 C9 N2 128.83(16) . . ?
C10 C9 C14 121.57(17) . . ?
N1 C8 C3 108.43(14) . . ?
N1 C8 C7 129.39(17) . . ?
C7 C8 C3 122.18(17) . . ?
C14 C13 C12 119.45(17) . . ?
C19 C24 C17 106.41(17) . . ?
C23 C24 C17 135.05(18) . . ?
C23 C24 C19 118.52(18) . . ?
C5 C4 C3 119.27(19) . . ?
C17 C18 N3 110.55(18) . . ?
N3 C19 C24 108.50(17) . . ?
N3 C19 C20 129.6(2) . . ?
C20 C19 C24 121.9(2) . . ?
C4 C5 C6 120.96(19) . . ?
C11 C12 C13 120.00(19) . . ?
C6 C7 C8 117.18(19) . . ?
C11 C10 C9 117.67(18) . . ?
C22 C23 C24 119.0(2) . . ?
C12 C11 C10 121.52(18) . . ?
C7 C6 C5 121.72(18) . . ?
C21 C20 C19 117.2(2) . . ?
C21 C22 C23 121.6(3) . . ?
C20 C21 C22 121.8(2) . . ?

loop_
_geom_bond_atom_site_label_1
_geom_bond_atom_site_label_2
_geom_bond_distance
_geom_bond_site_symmetry_2
_geom_bond_publ_flag
O1 C16 1.201(2) . ?
N1 C1 1.367(2) . ?
N1 C8 1.372(2) . ?
N1 C26 1.445(2) . ?
N2 C16 1.367(2) . ?
N2 C9 1.399(2) . ?
N2 C27 1.452(2) . ?
N3 C18 1.371(2) . ?
N3 C19 1.371(3) . ?
N3 C25 1.452(3) . ?
C14 C15 1.519(2) . ?
C14 C9 1.388(2) . ?
C14 C13 1.370(2) . ?
C2 C3 1.439(2) . ?
C2 C15 1.520(2) . ?
C2 C1 1.364(2) . ?
C3 C8 1.412(2) . ?
C3 C4 1.390(2) . ?
C15 C16 1.555(2) . ?
C15 C17 1.512(2) . ?
C17 C24 1.437(2) . ?
C17 C18 1.369(2) . ?
C9 C10 1.382(3) . ?
C8 C7 1.395(2) . ?
C13 C12 1.389(3) . ?
C24 C19 1.409(3) . ?
C24 C23 1.394(3) . ?
C4 C5 1.376(3) . ?
C19 C20 1.404(3) . ?
C5 C6 1.394(3) . ?
C12 C11 1.376(3) . ?
C7 C6 1.370(3) . ?
C10 C11 1.381(3) . ?
C23 C22 1.379(3) . ?
C20 C21 1.370(4) . ?
C22 C21 1.374(4) . ?
